data_7208753
loop_
_publ_author_name
'Jana, Poulami'
'Maity, Sibaprasad'
'Maity, Suman Kumar'
'Ghorai, Pradip Kumar'
'Haldar, Debasish'

_publ_section_title
;
 Insights into H-aggregates and CH&#x22EF;O hydrogen bond mediated
 self-assembly of pyromellitic bisimide
;
_journal_issue 20
_journal_name_full CrystEngComm
_journal_page_first 6586
_journal_paper_doi 10.1039/c2ce25778e
_journal_volume 14
_journal_year 2012
_chemical_absolute_configuration syn
_chemical_formula_moiety 'C30 H24 N2 O8'
_chemical_formula_sum 'C30 H24 N2 O8'
_chemical_formula_weight 540.51
_chemical_name_systematic
;
?
;
_space_group_IT_number 14
_symmetry_cell_setting monoclinic
_symmetry_space_group_name_Hall '-P 2ybc'
_symmetry_space_group_name_H-M 'P 1 21/c 1'
_atom_sites_solution_hydrogens geom
_atom_sites_solution_primary direct
_atom_sites_solution_secondary difmap
_audit_creation_method SHELXL-97
_cell_angle_alpha 90.00
_cell_angle_beta 108.237(15)
_cell_angle_gamma 90.00
_cell_formula_units_Z 2
_cell_length_a 13.218(4)
_cell_length_b 5.8309(18)
_cell_length_c 18.241(6)
_cell_measurement_reflns_used 2709
_cell_measurement_temperature 296(2)
_cell_measurement_theta_max 21.02
_cell_measurement_theta_min 2.35
_cell_volume 1335.3(7)
_computing_cell_refinement 'Bruker SMART'
_computing_data_collection 'Bruker SMART'
_computing_data_reduction 'Bruker SAINT'
_computing_molecular_graphics 'Bruker SHELXTL'
_computing_publication_material 'Bruker SHELXTL'
_computing_structure_refinement 'SHELXL-97 (Sheldrick, 1997)'
_computing_structure_solution 'SHELXS-97 (Sheldrick, 1990)'
_diffrn_ambient_temperature 296(2)
_diffrn_measured_fraction_theta_full 0.999
_diffrn_measured_fraction_theta_max 0.999
_diffrn_measurement_device_type 'CCD area detector'
_diffrn_measurement_method 'phi and omega scans'
_diffrn_radiation_monochromator graphite
_diffrn_radiation_source 'fine-focus sealed tube'
_diffrn_radiation_type MoK\a
_diffrn_radiation_wavelength 0.71073
_diffrn_reflns_av_R_equivalents 0.0639
_diffrn_reflns_av_sigmaI/netI 0.0372
_diffrn_reflns_limit_h_max 13
_diffrn_reflns_limit_h_min -13
_diffrn_reflns_limit_k_max 5
_diffrn_reflns_limit_k_min -5
_diffrn_reflns_limit_l_max 18
_diffrn_reflns_limit_l_min -18
_diffrn_reflns_number 12185
_diffrn_reflns_theta_full 21.23
_diffrn_reflns_theta_max 21.23
_diffrn_reflns_theta_min 1.62
_exptl_absorpt_coefficient_mu 0.099
_exptl_absorpt_correction_type none
_exptl_crystal_colour colourless
_exptl_crystal_density_diffrn 1.344
_exptl_crystal_density_method 'not measured'
_exptl_crystal_description cubic
_exptl_crystal_F_000 564
_exptl_crystal_size_max 0.434
_exptl_crystal_size_mid 0.083
_exptl_crystal_size_min 0.071
_refine_diff_density_max 0.142
_refine_diff_density_min -0.180
_refine_diff_density_rms 0.034
_refine_ls_extinction_method none
_refine_ls_goodness_of_fit_ref 1.052
_refine_ls_hydrogen_treatment constr
_refine_ls_matrix_type full
_refine_ls_number_parameters 182
_refine_ls_number_reflns 1475
_refine_ls_number_restraints 0
_refine_ls_restrained_S_all 1.052
_refine_ls_R_factor_all 0.0568
_refine_ls_R_factor_gt 0.0372
_refine_ls_shift/su_max 0.000
_refine_ls_shift/su_mean 0.000
_refine_ls_structure_factor_coef Fsqd
_refine_ls_weighting_details 'calc w=1/[\s^2^(Fo^2^)+(0.0376P)^2^+0.5991P] where P=(Fo^2^+2Fc^2^)/3'
_refine_ls_weighting_scheme calc
_refine_ls_wR_factor_gt 0.0851
_refine_ls_wR_factor_ref 0.0983
_reflns_number_gt 1130
_reflns_number_total 1475
_reflns_threshold_expression >2sigma(I)
_cod_data_source_file c2ce25778e.txt
_cod_data_source_block jp-1
_cod_original_cell_volume 1335.2(7)
_cod_original_sg_symbol_H-M 'P 21/c'
_cod_database_code 7208753

loop_
_symmetry_equiv_pos_as_xyz
'x, y, z'
'-x, y+1/2, -z+1/2'
'-x, -y, -z'
'x, -y-1/2, z-1/2'

loop_
_atom_site_label
_atom_site_type_symbol
_atom_site_fract_x
_atom_site_fract_y
_atom_site_fract_z
_atom_site_U_iso_or_equiv
_atom_site_adp_type
_atom_site_occupancy
_atom_site_symmetry_multiplicity
_atom_site_calc_flag
_atom_site_refinement_flags
O1 O 0.49808(17) 0.3316(4) 0.42485(12) 0.0743(7) Uani 1 1 d .
O3 O 0.88562(14) 0.4975(3) 0.58024(11) 0.0534(5) Uani 1 1 d .
O4 O 0.64259(16) 0.4004(3) 0.38910(11) 0.0613(6) Uani 1 1 d .
C1 C 0.8724(3) 0.1926(8) 0.7925(2) 0.0856(12) Uani 1 1 d .
H1 H 0.9265 0.2029 0.8395 0.103 Uiso 1 1 calc R
C2 C 0.8004(3) 0.3635(6) 0.76981(19) 0.0765(10) Uani 1 1 d .
H2 H 0.8040 0.4900 0.8016 0.092 Uiso 1 1 calc R
C3 C 0.7222(2) 0.3509(6) 0.70033(17) 0.0614(9) Uani 1 1 d .
H3 H 0.6741 0.4714 0.6852 0.074 Uiso 1 1 calc R
C4 C 0.7125(2) 0.1658(5) 0.65200(16) 0.0504(8) Uani 1 1 d .
C5 C 0.6311(2) 0.1667(5) 0.57307(16) 0.0564(8) Uani 1 1 d .
H5A H 0.5648 0.2313 0.5759 0.068 Uiso 1 1 calc R
H5B H 0.6173 0.0108 0.5540 0.068 Uiso 1 1 calc R
C6 C 0.6716(2) 0.3074(5) 0.51851(15) 0.0474(7) Uani 1 1 d .
H6 H 0.6873 0.4604 0.5415 0.057 Uiso 1 1 calc R
N1 N 0.77167(16) 0.2174(4) 0.51320(12) 0.0418(6) Uani 1 1 d .
C8 C 0.7789(2) 0.0155(5) 0.47491(15) 0.0458(7) Uani 1 1 d .
C9 C 0.89324(19) -0.0158(4) 0.48329(14) 0.0376(7) Uani 1 1 d .
C10 C 1.0572(2) 0.1875(5) 0.54470(14) 0.0423(7) Uani 1 1 d .
H10 H 1.0946 0.3090 0.5739 0.051 Uiso 1 1 calc R
C11 C 0.9480(2) 0.1660(4) 0.52622(14) 0.0361(7) Uani 1 1 d .
C12 C 0.8697(2) 0.3190(5) 0.54530(15) 0.0403(7) Uani 1 1 d .
C13 C 0.7842(3) -0.0107(6) 0.6758(2) 0.0712(9) Uani 1 1 d .
H13 H 0.7786 -0.1402 0.6450 0.085 Uiso 1 1 calc R
C14 C 0.8658(3) 0.0047(8) 0.7465(2) 0.0876(12) Uani 1 1 d .
H14 H 0.9155 -0.1130 0.7620 0.105 Uiso 1 1 calc R
C15 C 0.5923(3) 0.3412(5) 0.43900(17) 0.0500(8) Uani 1 1 d .
C16 C 0.5782(3) 0.4739(7) 0.31429(17) 0.0927(12) Uani 1 1 d .
H16A H 0.5261 0.3583 0.2916 0.139 Uiso 1 1 calc R
H16B H 0.6224 0.4983 0.2821 0.139 Uiso 1 1 calc R
H16C H 0.5428 0.6144 0.3189 0.139 Uiso 1 1 calc R
O2 O 0.70466(15) -0.1043(3) 0.44130(12) 0.0648(6) Uani 1 1 d .

loop_
_atom_site_aniso_label
_atom_site_aniso_U_11
_atom_site_aniso_U_22
_atom_site_aniso_U_33
_atom_site_aniso_U_23
_atom_site_aniso_U_13
_atom_site_aniso_U_12
O1 0.0393(14) 0.1021(18) 0.0698(15) -0.0004(13) 0.0002(11) 0.0031(13)
O3 0.0504(12) 0.0479(12) 0.0593(13) -0.0136(11) 0.0132(10) -0.0022(10)
O4 0.0606(13) 0.0733(14) 0.0439(12) 0.0006(10) 0.0077(12) 0.0101(11)
C1 0.078(3) 0.108(3) 0.059(2) 0.018(3) 0.005(2) 0.001(3)
C2 0.085(3) 0.081(3) 0.053(2) 0.0037(19) 0.006(2) 0.001(2)
C3 0.065(2) 0.066(2) 0.051(2) 0.0031(18) 0.0140(18) 0.0065(17)
C4 0.0438(18) 0.058(2) 0.0505(19) 0.0048(17) 0.0166(15) 0.0015(16)
C5 0.0434(18) 0.068(2) 0.057(2) -0.0007(16) 0.0158(16) -0.0021(16)
C6 0.0377(17) 0.0528(18) 0.0461(17) -0.0065(14) 0.0051(14) 0.0043(14)
N1 0.0333(14) 0.0447(14) 0.0434(13) -0.0078(11) 0.0062(11) -0.0002(11)
C8 0.0380(18) 0.0520(19) 0.0402(17) -0.0017(15) 0.0018(14) -0.0042(16)
C9 0.0356(16) 0.0397(17) 0.0332(15) 0.0009(13) 0.0047(13) 0.0013(15)
C10 0.0432(19) 0.0427(17) 0.0354(15) -0.0014(13) 0.0041(14) -0.0050(15)
C11 0.0361(17) 0.0371(16) 0.0314(15) 0.0022(12) 0.0053(13) 0.0007(14)
C12 0.0424(18) 0.0417(18) 0.0329(15) 0.0003(14) 0.0062(14) -0.0024(16)
C13 0.081(2) 0.064(2) 0.072(2) 0.0106(19) 0.028(2) 0.012(2)
C14 0.078(3) 0.096(3) 0.087(3) 0.044(3) 0.022(2) 0.032(2)
C15 0.047(2) 0.0481(19) 0.0491(19) -0.0082(15) 0.0072(17) 0.0059(16)
C16 0.095(3) 0.128(3) 0.042(2) 0.005(2) 0.003(2) 0.029(2)
O2 0.0414(13) 0.0655(14) 0.0792(15) -0.0231(12) 0.0068(11) -0.0088(11)

loop_
_atom_type_symbol
_atom_type_description
_atom_type_scat_dispersion_real
_atom_type_scat_dispersion_imag
_atom_type_scat_source
C C 0.0033 0.0016 'International Tables Vol C Tables 4.2.6.8 and 6.1.1.4'
H H 0.0000 0.0000 'International Tables Vol C Tables 4.2.6.8 and 6.1.1.4'
N N 0.0061 0.0033 'International Tables Vol C Tables 4.2.6.8 and 6.1.1.4'
O O 0.0106 0.0060 'International Tables Vol C Tables 4.2.6.8 and 6.1.1.4'

loop_
_geom_angle_atom_site_label_1
_geom_angle_atom_site_label_2
_geom_angle_atom_site_label_3
_geom_angle
_geom_angle_site_symmetry_1
C15 O4 C16 117.1(2) .
C2 C1 C14 120.0(3) .
C2 C1 H1 120.0 .
C14 C1 H1 120.0 .
C1 C2 C3 120.1(4) .
C1 C2 H2 119.9 .
C3 C2 H2 119.9 .
C2 C3 C4 122.0(3) .
C2 C3 H3 119.0 .
C4 C3 H3 119.0 .
C13 C4 C3 118.0(3) .
C13 C4 C5 121.4(3) .
C3 C4 C5 120.4(3) .
C4 C5 C6 109.7(2) .
C4 C5 H5A 109.7 .
C6 C5 H5A 109.7 .
C4 C5 H5B 109.7 .
C6 C5 H5B 109.7 .
H5A C5 H5B 108.2 .
N1 C6 C5 111.4(2) .
N1 C6 C15 110.8(2) .
C5 C6 C15 114.8(2) .
N1 C6 H6 106.4 .
C5 C6 H6 106.4 .
C15 C6 H6 106.4 .
C12 N1 C8 112.0(2) .
C12 N1 C6 124.8(2) .
C8 N1 C6 123.2(2) .
O2 C8 N1 125.1(2) .
O2 C8 C9 128.6(3) .
N1 C8 C9 106.4(2) .
C10 C9 C11 122.8(2) 3_756
C10 C9 C8 129.7(2) 3_756
C11 C9 C8 107.5(2) .
C9 C10 C11 115.1(2) 3_756
C9 C10 H10 122.4 3_756
C11 C10 H10 122.4 .
C9 C11 C10 122.0(2) .
C9 C11 C12 108.3(2) .
C10 C11 C12 129.7(2) .
O3 C12 N1 125.6(2) .
O3 C12 C11 128.6(2) .
N1 C12 C11 105.8(2) .
C4 C13 C14 119.9(3) .
C4 C13 H13 120.0 .
C14 C13 H13 120.0 .
C1 C14 C13 120.0(3) .
C1 C14 H14 120.0 .
C13 C14 H14 120.0 .
O1 C15 O4 125.2(3) .
O1 C15 C6 124.4(3) .
O4 C15 C6 110.2(3) .
O4 C16 H16A 109.5 .
O4 C16 H16B 109.5 .
H16A C16 H16B 109.5 .
O4 C16 H16C 109.5 .
H16A C16 H16C 109.5 .
H16B C16 H16C 109.5 .

loop_
_geom_bond_atom_site_label_1
_geom_bond_atom_site_label_2
_geom_bond_distance
_geom_bond_site_symmetry_2
O1 C15 1.191(3) .
O3 C12 1.204(3) .
O4 C15 1.330(3) .
O4 C16 1.430(3) .
C1 C2 1.351(5) .
C1 C14 1.367(5) .
C1 H1 0.9300 .
C2 C3 1.363(4) .
C2 H2 0.9300 .
C3 C4 1.374(4) .
C3 H3 0.9300 .
C4 C13 1.374(4) .
C4 C5 1.504(4) .
C5 C6 1.512(4) .
C5 H5A 0.9700 .
C5 H5B 0.9700 .
C6 N1 1.454(3) .
C6 C15 1.513(4) .
C6 H6 0.9800 .
N1 C12 1.378(3) .
N1 C8 1.387(3) .
C8 O2 1.204(3) .
C8 C9 1.482(4) .
C9 C10 1.379(3) 3_756
C9 C11 1.381(3) .
C10 C9 1.379(3) 3_756
C10 C11 1.382(3) .
C10 H10 0.9300 .
C11 C12 1.488(4) .
C13 C14 1.402(5) .
C13 H13 0.9300 .
C14 H14 0.9300 .
C16 H16A 0.9600 .
C16 H16B 0.9600 .
C16 H16C 0.9600 .
